data_4022576
loop_
_publ_author_name
'Yuichi Sawada'
'Takashi Mori'
'Akira Oku'

_publ_section_title
;
 Carbon-Carbon Bond Formation Reaction of Ethereal Oxonium
 Ylides via Metal-Enolate Intermediates
;
_journal_name_full 'Journal of Organic Chemistry'
_journal_page_first 10040
_journal_page_last 10045
_journal_paper_doi 10.1021/jo035272+
_journal_volume 68
_journal_year 2003
_chemical_formula_moiety 'C17 H24 O5 '
_chemical_formula_sum 'C17 H24 O5'
_chemical_formula_weight 308.37
_space_group_IT_number 2
_symmetry_cell_setting triclinic
_symmetry_Int_Tables_number 2
_symmetry_space_group_name_Hall '-P 1'
_symmetry_space_group_name_H-M 'P -1'
_audit_creation_date 2003-05-29
_audit_creation_method 'by CrystalStructure v3.10'
_cell_angle_alpha 99.65(1)
_cell_angle_beta 99.20(1)
_cell_angle_gamma 99.13(1)
_cell_formula_units_Z 2
_cell_length_a 9.275(1)
_cell_length_b 10.594(2)
_cell_length_c 8.616(1)
_cell_measurement_reflns_used 23
_cell_measurement_temperature 198.1
_cell_measurement_theta_max 29.1
_cell_measurement_theta_min 25.1
_cell_volume 808.7(2)
_computing_cell_refinement WinAFC
_computing_data_collection WinAFC
_computing_data_reduction CrystalStructure
_computing_publication_material 'CrystalStructure Ver. 3.10'
_computing_structure_refinement SHELXL
_computing_structure_solution SIR97
_diffrn_measured_fraction_theta_full 0.9846
_diffrn_measured_fraction_theta_max 0.9846
_diffrn_measurement_device_type 'Rigaku AFC7R'
_diffrn_measurement_method \w-2\q
_diffrn_radiation_type 'Cu K\a'
_diffrn_radiation_wavelength 1.5418
_diffrn_reflns_av_R_equivalents 0.028
_diffrn_reflns_limit_h_max 10
_diffrn_reflns_limit_h_min -10
_diffrn_reflns_limit_k_max 12
_diffrn_reflns_limit_k_min -12
_diffrn_reflns_limit_l_max 10
_diffrn_reflns_limit_l_min -7
_diffrn_reflns_number 3902
_diffrn_reflns_theta_full 66.71
_diffrn_reflns_theta_max 66.71
_diffrn_standards_decay_% 0.47
_diffrn_standards_interval_count 150
_diffrn_standards_number 3
_exptl_absorpt_coefficient_mu 0.760
_exptl_absorpt_correction_type none
_exptl_crystal_colour colorless
_exptl_crystal_density_diffrn 1.266
_exptl_crystal_density_method 'not measured'
_exptl_crystal_description prismatic
_exptl_crystal_F_000 332.00
_exptl_crystal_size_max 0.13
_exptl_crystal_size_mid 0.11
_exptl_crystal_size_min 0.10
_refine_diff_density_max 0.16
_refine_diff_density_min -0.34
_refine_ls_extinction_method none
_refine_ls_goodness_of_fit_ref 1.073
_refine_ls_hydrogen_treatment refall
_refine_ls_number_parameters 295
_refine_ls_number_reflns 2815
_refine_ls_R_factor_gt 0.0420
_refine_ls_shift/su_max 0.0000
_refine_ls_structure_factor_coef Fsqd
_refine_ls_weighting_details 'w = 1/[\s^2^(Fo^2^)+(0.0579P)^2^+0.2934P] where P=(Fo^2^+2Fc^2^)/3'
_refine_ls_weighting_scheme sigma
_refine_ls_wR_factor_ref 0.1110
_reflns_number_gt 2574
_reflns_number_total 2815
_reflns_threshold_expression F^2^>2.0\s(F^2^)
_cod_data_source_file jo035272+si20030831_051803.cif
_cod_data_source_block '_YS-483C1_Sawada'
_cod_original_formula_sum 'C17 H24 O5 '
_cod_database_code 4022576

loop_
_symmetry_equiv_pos_as_xyz
x,y,z
-x,-y,-z

loop_
_atom_site_label
_atom_site_type_symbol
_atom_site_fract_x
_atom_site_fract_y
_atom_site_fract_z
_atom_site_U_iso_or_equiv
_atom_site_adp_type
_atom_site_occupancy
_atom_site_symmetry_multiplicity
_atom_site_calc_flag
O1 O -0.8060(1) -0.10854(9) -1.0194(1) 0.0267(2) Uani 1.00 1 d
O2 O -0.6648(1) 0.09977(9) -1.1836(1) 0.0287(2) Uani 1.00 1 d
O3 O -0.8343(1) 0.24269(9) -1.2056(1) 0.0257(2) Uani 1.00 1 d
O4 O -0.6132(1) 0.1788(1) -0.7379(1) 0.0386(3) Uani 1.00 1 d
O5 O -0.8857(1) -0.0612(1) -0.7159(1) 0.0317(3) Uani 1.00 1 d
C1 C -0.7207(2) 0.2050(1) -1.1023(2) 0.0243(3) Uani 1.00 1 d
C2 C -0.7987(2) 0.1645(1) -0.9688(2) 0.0238(3) Uani 1.00 1 d
C3 C -0.6980(2) 0.1095(1) -0.8533(2) 0.0251(3) Uani 1.00 1 d
C4 C -0.7015(2) -0.0381(1) -0.8824(2) 0.0238(3) Uani 1.00 1 d
C5 C -0.7529(2) -0.1261(1) -1.1669(2) 0.0303(3) Uani 1.00 1 d
C6 C -0.7700(2) -0.0180(1) -1.2585(2) 0.0281(3) Uani 1.00 1 d
C7 C -0.5837(2) 0.3120(1) -1.0379(2) 0.0302(3) Uani 1.00 1 d
C8 C -0.7414(2) -0.0852(1) -0.7327(2) 0.0237(3) Uani 1.00 1 d
C9 C -0.7260(2) -0.2244(1) -0.7268(2) 0.0238(3) Uani 1.00 1 d
C10 C -0.6239(2) -0.2478(1) -0.6035(2) 0.0273(3) Uani 1.00 1 d
C11 C -0.6096(2) -0.3746(1) -0.5911(2) 0.0320(3) Uani 1.00 1 d
C12 C -0.6968(2) -0.4788(1) -0.7019(2) 0.0331(4) Uani 1.00 1 d
C13 C -0.7991(2) -0.4564(1) -0.8254(2) 0.0338(4) Uani 1.00 1 d
C14 C -0.8146(2) -0.3300(1) -0.8380(2) 0.0304(3) Uani 1.00 1 d
C15 C -0.7931(2) 0.3049(1) -1.3350(2) 0.0317(3) Uani 1.00 1 d
C16 C -0.7889(3) 0.4501(2) -1.2894(2) 0.0485(5) Uani 1.00 1 d
C17 C -0.9079(2) 0.2425(2) -1.4846(2) 0.0451(4) Uani 1.00 1 d
H1 H -0.889(2) 0.100(1) -1.018(2) 0.019(4) Uiso 1.00 1 c
H2 H -0.825(2) 0.241(2) -0.911(2) 0.028(4) Uiso 1.00 1 c
H3 H -0.600(2) -0.053(2) -0.889(2) 0.025(4) Uiso 1.00 1 c
H4 H -0.650(2) -0.135(2) -1.143(2) 0.033(4) Uiso 1.00 1 c
H5 H -0.816(2) -0.209(2) -1.233(2) 0.032(4) Uiso 1.00 1 c
H6 H -0.871(2) -0.003(2) -1.271(2) 0.026(4) Uiso 1.00 1 c
H7 H -0.748(2) -0.044(2) -1.366(2) 0.034(4) Uiso 1.00 1 c
H8 H -0.513(2) 0.283(2) -0.961(2) 0.040(5) Uiso 1.00 1 c
H9 H -0.610(2) 0.389(2) -0.986(2) 0.041(5) Uiso 1.00 1 c
H10 H -0.535(2) 0.330(2) -1.126(2) 0.037(5) Uiso 1.00 1 c
H11 H -0.671(2) -0.027(1) -0.644(2) 0.020(4) Uiso 1.00 1 c
H12 H -0.563(2) -0.177(2) -0.524(2) 0.032(4) Uiso 1.00 1 c
H13 H -0.536(2) -0.388(2) -0.504(2) 0.047(5) Uiso 1.00 1 c
H14 H -0.687(2) -0.569(2) -0.693(2) 0.047(5) Uiso 1.00 1 c
H15 H -0.861(2) -0.528(2) -0.902(2) 0.043(5) Uiso 1.00 1 c
H16 H -0.886(2) -0.317(2) -0.926(2) 0.034(4) Uiso 1.00 1 c
H17 H -0.696(2) 0.285(2) -1.352(2) 0.035(5) Uiso 1.00 1 c
H18 H -0.768(3) 0.494(2) -1.380(3) 0.066(7) Uiso 1.00 1 c
H19 H -0.890(3) 0.464(3) -1.272(3) 0.083(9) Uiso 1.00 1 c
H20 H -0.712(3) 0.495(2) -1.192(3) 0.059(6) Uiso 1.00 1 c
H21 H -0.881(2) 0.281(2) -1.574(3) 0.056(6) Uiso 1.00 1 c
H22 H -0.910(3) 0.149(2) -1.511(3) 0.064(7) Uiso 1.00 1 c
H23 H -1.010(3) 0.261(2) -1.467(3) 0.068(7) Uiso 1.00 1 c
H24 H -0.953(3) -0.133(2) -0.754(3) 0.056(6) Uiso 1.00 1 c

loop_
_atom_site_aniso_label
_atom_site_aniso_U_11
_atom_site_aniso_U_22
_atom_site_aniso_U_33
_atom_site_aniso_U_12
_atom_site_aniso_U_13
_atom_site_aniso_U_23
O1 0.0295(6) 0.0237(5) 0.0230(5) 0.0022(4) -0.0028(4) 0.0039(4)
O2 0.0283(6) 0.0247(5) 0.0330(6) 0.0072(4) 0.0067(4) 0.0028(4)
O3 0.0269(5) 0.0265(5) 0.0250(5) 0.0051(4) 0.0027(4) 0.0110(4)
O4 0.0488(7) 0.0245(5) 0.0320(6) -0.0019(5) -0.0130(5) 0.0046(4)
O5 0.0310(6) 0.0246(5) 0.0403(6) 0.0080(5) 0.0085(5) 0.0044(5)
C1 0.0267(7) 0.0216(7) 0.0248(7) 0.0073(6) 0.0022(6) 0.0054(5)
C2 0.0269(7) 0.0194(7) 0.0243(7) 0.0050(6) 0.0016(6) 0.0048(5)
C3 0.0265(7) 0.0219(7) 0.0246(7) 0.0019(6) -0.0001(6) 0.0058(5)
C4 0.0244(7) 0.0204(7) 0.0240(7) 0.0040(5) -0.0030(5) 0.0043(5)
C5 0.0392(9) 0.0234(7) 0.0258(7) 0.0091(6) 0.0010(6) -0.0001(6)
C6 0.0340(9) 0.0262(7) 0.0225(7) 0.0077(6) 0.0034(6) 0.0007(6)
C7 0.0282(8) 0.0275(8) 0.0327(8) 0.0014(6) 0.0021(6) 0.0076(6)
C8 0.0245(7) 0.0208(7) 0.0236(7) 0.0043(5) -0.0012(6) 0.0040(5)
C9 0.0277(7) 0.0219(7) 0.0226(7) 0.0057(6) 0.0038(6) 0.0063(5)
C10 0.0314(8) 0.0256(7) 0.0233(7) 0.0047(6) 0.0005(6) 0.0059(6)
C11 0.0386(9) 0.0320(8) 0.0284(8) 0.0121(7) 0.0019(6) 0.0134(6)
C12 0.0444(9) 0.0240(7) 0.0350(8) 0.0107(7) 0.0090(7) 0.0115(6)
C13 0.0406(9) 0.0216(7) 0.0351(8) 0.0025(6) 0.0015(7) 0.0032(6)
C14 0.0332(8) 0.0247(7) 0.0299(8) 0.0047(6) -0.0039(6) 0.0059(6)
C15 0.0378(9) 0.0336(8) 0.0262(7) 0.0050(7) 0.0077(6) 0.0129(6)
C16 0.074(1) 0.0321(9) 0.041(1) 0.0039(9) 0.009(1) 0.0177(8)
C17 0.056(1) 0.050(1) 0.0268(8) 0.0005(9) 0.0025(8) 0.0133(8)

loop_
_atom_type_symbol
_atom_type_description
_atom_type_scat_dispersion_real
_atom_type_scat_dispersion_imag
_atom_type_scat_source
C C 0.018 0.009
;
International Tables for Crystallography
(1992, Vol. C, Tables 4.2.6.8 and 6.1.1.4)
;
H H 0.000 0.000
;
International Tables for Crystallography
(1992, Vol. C, Table 6.1.1.4)
;
O O 0.049 0.032
;
International Tables for Crystallography
(1992, Vol. C, Tables 4.2.6.8 and 6.1.1.4)
;

loop_
_geom_angle_atom_site_label_1
_geom_angle_atom_site_label_2
_geom_angle_atom_site_label_3
_geom_angle
_geom_angle_publ_flag
C4 O1 C5 115.187 yes
C1 O2 C6 117.636 yes
C1 O3 C15 117.545 yes
O2 C1 O3 110.956 yes
O2 C1 C2 112.093 yes
O3 C1 C2 102.363 yes
O2 C1 C7 104.853 yes
O3 C1 C7 113.817 yes
C2 C1 C7 112.996 yes
C1 C2 C3 109.292 yes
O4 C3 C2 121.410 yes
O4 C3 C4 117.553 yes
C2 C3 C4 121.037 yes
O1 C4 C3 111.706 yes
O1 C4 C8 109.507 yes
C3 C4 C8 105.712 yes
O1 C5 C6 112.109 yes
O2 C6 C5 109.856 yes
O5 C8 C4 109.465 yes
O5 C8 C9 111.224 yes
C4 C8 C9 113.259 yes
C8 C9 C10 117.488 yes
C8 C9 C14 122.336 yes
C10 C9 C14 120.156 yes
C9 C10 C11 120.680 yes
C10 C11 C12 119.627 yes
C11 C12 C13 119.302 yes
C12 C13 C14 121.486 yes
C9 C14 C13 118.746 yes
O3 C15 C16 107.972 yes
O3 C15 C17 106.276 yes
C16 C15 C17 112.580 yes

loop_
_geom_bond_atom_site_label_1
_geom_bond_atom_site_label_2
_geom_bond_distance
_geom_bond_publ_flag
O1 C4 1.428 yes
O1 C5 1.447 yes
O2 C1 1.432 yes
O2 C6 1.449 yes
O3 C1 1.432 yes
O3 C15 1.471 yes
O4 C3 1.230 yes
O5 C8 1.446 yes
C1 C2 1.546 yes
C1 C7 1.536 yes
C2 C3 1.519 yes
C3 C4 1.546 yes
C4 C8 1.548 yes
C5 C6 1.533 yes
C8 C9 1.507 yes
C9 C10 1.400 yes
C9 C14 1.418 yes
C10 C11 1.421 yes
C11 C12 1.417 yes
C12 C13 1.402 yes
C13 C14 1.422 yes
C15 C16 1.549 yes
C15 C17 1.539 yes
O1 O2 3.046 yes
O1 C2 2.857 yes
O2 C1 1.432 yes
O2 C15 3.020 yes
C1 C2 1.546 yes
C10 C12 2.453 yes
C11 C12 1.417 yes
C12 C13 1.402 yes
C12 C14 2.463 yes
O2 C15 3.020 yes
C10 C13 2.805 yes
C11 C13 2.432 yes
C10 C11 1.421 yes
O1 O2 3.046 yes
O2 C1 1.432 yes
O2 C15 3.020 yes
O2 C2 2.471 yes
O4 C3 1.230 yes
O4 C4 2.379 yes
C9 C10 1.400 yes
C9 C11 2.452 yes
C9 C12 2.836 yes
C9 C13 2.443 yes
C9 C14 1.418 yes
O5 C10 3.481 yes

loop_
_geom_contact_atom_site_label_1
_geom_contact_atom_site_label_2
_geom_contact_site_symmetry_2
_geom_contact_distance
_geom_contact_publ_flag
O1 O2 . 3.046 yes
O1 O4 . 3.582 yes
O1 O5 . 2.831 yes
O1 C1 . 3.511 yes
O1 C2 . 2.857 yes
O1 C2 2_757 3.586 yes
O1 C3 . 2.462 yes
O1 C4 . 1.428 yes
O1 C5 . 1.447 yes
O1 C6 . 2.473 yes
O1 C8 . 2.431 yes
O1 C9 . 3.019 yes
O1 C14 . 3.006 yes
O2 O3 . 2.360 yes
O2 C1 . 1.432 yes
O2 C2 . 2.471 yes
O2 C3 . 2.886 yes
O2 C4 . 3.223 yes
O2 C4 2_657 3.510 yes
O2 C5 . 2.441 yes
O2 C6 . 1.449 yes
O2 C7 . 2.353 yes
O2 C15 . 3.020 yes
O3 O5 2_757 2.864 yes
O3 C1 . 1.432 yes
O3 C2 . 2.321 yes
O3 C6 . 2.892 yes
O3 C7 . 2.487 yes
O3 C14 2_757 3.559 yes
O3 C15 . 1.471 yes
O3 C16 . 2.443 yes
O3 C17 . 2.409 yes
O4 O5 . 3.365 yes
O4 C1 . 3.206 yes
O4 C2 . 2.402 yes
O4 C3 . 1.230 yes
O4 C4 . 2.379 yes
O4 C7 . 3.171 yes
O4 C8 . 2.862 yes
O4 C10 2_656 3.256 yes
O4 C11 2_656 3.348 yes
O5 C2 . 3.590 yes
O5 C2 2_757 3.526 yes
O5 C3 . 2.861 yes
O5 C4 . 2.445 yes
O5 C6 2_757 3.384 yes
O5 C8 . 1.446 yes
O5 C9 . 2.437 yes
O5 C10 . 3.481 yes
O5 C14 . 3.068 yes
O5 C17 1_554 3.527 yes
O5 C17 2_757 3.350 yes
C1 C2 . 1.546 yes
C1 C3 . 2.500 yes
C1 C4 . 3.462 yes
C1 C5 . 3.435 yes
C1 C6 . 2.465 yes
C1 C7 . 1.536 yes
C1 C15 . 2.482 yes
C1 C16 . 3.384 yes
C2 C3 . 1.519 yes
C2 C4 . 2.668 yes
C2 C5 . 3.427 yes
C2 C6 . 2.992 yes
C2 C7 . 2.570 yes
C3 C4 . 1.546 yes
C3 C5 . 3.277 yes
C3 C6 . 3.450 yes
C3 C7 . 3.038 yes
C3 C8 . 2.466 yes
C4 C5 . 2.427 yes
C4 C6 . 3.278 yes
C4 C8 . 1.548 yes
C4 C9 . 2.551 yes
C4 C10 . 3.585 yes
C4 C14 . 3.199 yes
C5 C6 . 1.533 yes
C6 C17 2_758 3.590 yes
C7 C15 . 2.957 yes
C7 C16 . 3.336 yes
C8 C9 . 1.507 yes
C8 C10 . 2.486 yes
C8 C14 . 2.563 yes
C9 C10 . 1.400 yes
C9 C11 . 2.452 yes
C9 C12 . 2.836 yes
C9 C13 . 2.443 yes
C9 C14 . 1.418 yes
C10 C11 . 1.421 yes
C10 C12 . 2.453 yes
C10 C13 . 2.805 yes
C10 C14 . 2.443 yes
C11 C12 . 1.417 yes
C11 C13 . 2.432 yes
C11 C14 . 2.838 yes
C12 C13 . 1.402 yes
C12 C14 . 2.463 yes
C13 C14 . 1.422 yes
C15 C16 . 1.549 yes
C15 C17 . 1.539 yes
C16 C17 . 2.569 yes

loop_
_cod_related_entry_id
_cod_related_entry_database
_cod_related_entry_code
1 ChemSpider 4414834
